data_7715877
loop_
_publ_author_name
'Mortensen, Sabina Svava'
'Nielsen, Villads R. M.'
'S&#xf8;rensen, Thomas Just'

_publ_section_title
;
 Contrasting impact of coordination polyhedra and site symmetry on the
 electronic energy levels in nine-coordinated Eu(III) and Sm(III) crystals
 structures determined from single crystal luminescence spectra.
;
_journal_issue 24
_journal_name_full 'Dalton transactions (Cambridge, England : 2003)'
_journal_page_first 10079
_journal_page_last 10092
_journal_paper_doi 10.1039/d4dt00157e
_journal_volume 53
_journal_year 2024
_chemical_absolute_configuration ad
_chemical_formula_moiety 'C12 H24 Na3 O21 Sm, 2(H2 O)'
_chemical_formula_sum 'C12 H28 Na3 O23 Sm'
_chemical_formula_weight 759.66
_space_group_crystal_system monoclinic
_space_group_IT_number 9
_space_group_name_Hall 'C -2yc'
_space_group_name_H-M_alt 'C 1 c 1'
_atom_sites_solution_hydrogens mixed
_atom_sites_solution_primary iterative
_audit_creation_date 2024-03-21
_audit_creation_method
;
Olex2 1.5
(compiled 2023.08.24 svn.re1ec1418 for OlexSys, GUI svn.r6817)
;
_audit_update_record
;
2024-04-23 deposited with the CCDC.	2024-04-29 downloaded from the CCDC.
;
_cell_angle_alpha 90
_cell_angle_beta 111.266(3)
_cell_angle_gamma 90
_cell_formula_units_Z 4
_cell_length_a 17.5900(13)
_cell_length_b 8.3808(6)
_cell_length_c 19.0418(16)
_cell_measurement_reflns_used 9607
_cell_measurement_temperature 100
_cell_measurement_theta_max 36.44
_cell_measurement_theta_min 2.30
_cell_volume 2616.0(4)
_computing_cell_refinement 'SAINT V8.40A (Bruker, 2019)'
_computing_data_reduction 'SAINT V8.40A (Bruker, 2019)'
_computing_molecular_graphics 'Olex2 1.5 (Dolomanov et al., 2009)'
_computing_publication_material 'Olex2 1.5 (Dolomanov et al., 2009)'
_computing_structure_refinement 'SHELXL 2018/3 (Sheldrick, 2015)'
_computing_structure_solution 'olex2.solve 1.5 (Bourhis et al., 2015)'
_diffrn_ambient_temperature 100
_diffrn_measured_fraction_theta_full 0.999
_diffrn_measured_fraction_theta_max 0.999
_diffrn_measurement_device_type 'Bruker D8 Venture'
_diffrn_measurement_method '\f and \w scans'
_diffrn_radiation_type MoK\a
_diffrn_radiation_wavelength 0.71073
_diffrn_reflns_av_R_equivalents 0.0428
_diffrn_reflns_av_unetI/netI 0.0434
_diffrn_reflns_Laue_measured_fraction_full 0.999
_diffrn_reflns_Laue_measured_fraction_max 0.999
_diffrn_reflns_limit_h_max 27
_diffrn_reflns_limit_h_min -26
_diffrn_reflns_limit_k_max 13
_diffrn_reflns_limit_k_min -13
_diffrn_reflns_limit_l_max 30
_diffrn_reflns_limit_l_min -30
_diffrn_reflns_number 46133
_diffrn_reflns_point_group_measured_fraction_full 0.991
_diffrn_reflns_point_group_measured_fraction_max 0.962
_diffrn_reflns_theta_full 25.242
_diffrn_reflns_theta_max 34.337
_diffrn_reflns_theta_min 2.295
_diffrn_source_current 1.0
_diffrn_source_power 0.05
_diffrn_source_voltage 50.0
_diffrn_standards_number 0
_exptl_absorpt_coefficient_mu 2.393
_exptl_absorpt_correction_T_max 0.7471
_exptl_absorpt_correction_T_min 0.5984
_exptl_absorpt_correction_type multi-scan
_exptl_absorpt_process_details
;
SADABS-2016/2 (Bruker,2016/2) was used for absorption correction.
wR2(int) was 0.0982 before and 0.0720 after correction.
The Ratio of minimum to maximum transmission is 0.8010.
The \l/2 correction factor is Not present.
;
_exptl_crystal_colour 'clear whiteish colourless'
_exptl_crystal_colour_lustre clear
_exptl_crystal_colour_modifier whiteish
_exptl_crystal_colour_primary colourless
_exptl_crystal_density_diffrn 1.929
_exptl_crystal_description hexagonal
_exptl_crystal_F_000 1516
_exptl_crystal_preparation Luminescent
_exptl_crystal_size_max 0.416
_exptl_crystal_size_mid 0.324
_exptl_crystal_size_min 0.202
_refine_diff_density_max 0.772
_refine_diff_density_min -0.514
_refine_diff_density_rms 0.103
_refine_ls_abs_structure_details
;
 Refined as an inversion twin.
;
_refine_ls_abs_structure_Flack 0.031(7)
_refine_ls_extinction_coef 0.00087(7)
_refine_ls_extinction_expression Fc^*^=kFc[1+0.001xFc^2^\l^3^/sin(2\q)]^-1/4^
_refine_ls_extinction_method 'SHELXL-2018/3 (Sheldrick 2018)'
_refine_ls_goodness_of_fit_ref 1.046
_refine_ls_hydrogen_treatment constr
_refine_ls_matrix_type full
_refine_ls_number_parameters 372
_refine_ls_number_reflns 10559
_refine_ls_number_restraints 3
_refine_ls_restrained_S_all 1.046
_refine_ls_R_factor_all 0.0270
_refine_ls_R_factor_gt 0.0226
_refine_ls_shift/su_max 0.001
_refine_ls_shift/su_mean 0.000
_refine_ls_structure_factor_coef Fsqd
_refine_ls_weighting_details 'w=1/[\s^2^(Fo^2^)+(0.0130P)^2^] where P=(Fo^2^+2Fc^2^)/3'
_refine_ls_weighting_scheme calc
_refine_ls_wR_factor_gt 0.0425
_refine_ls_wR_factor_ref 0.0437
_reflns_Friedel_coverage 0.925
_reflns_Friedel_fraction_full 0.982
_reflns_Friedel_fraction_max 0.925
_reflns_number_gt 9872
_reflns_number_total 10559
_reflns_threshold_expression 'I > 2\s(I)'
_cod_data_source_file d4dt00157e2.cif
_cod_data_source_block mo_d8v5829_0m
_cod_depositor_comments 'Adding full bibliography for 7715871--7715877.cif.'
_cod_database_code 7715877
_shelx_shelxl_version_number 2018/3
_shelx_space_group_comment
;
The symmetry employed for this shelxl refinement is uniquely defined
by the following loop, which should always be used as a source of
symmetry information in preference to the above space-group names.
They are only intended as comments.
;
_shelx_estimated_absorpt_t_max 0.644
_shelx_estimated_absorpt_t_min 0.436
_olex2_refinement_description
;
1. Twinned data refinement
 Scales: 0.969(7)
 0.031(7)
2. Fixed Uiso
 At 1.2 times of:
  All C(H,H) groups
 At 1.5 times of:
  All O(H,H) groups
3. Restrained distances
 Na3-H7A \\sim Na3-H7B
 with sigma of 0.02
4.a Free rotating group:
 O7(H7A,H7B), O19(H19A,H19B), O5(H5C,H5D), O21(H21A,H21B), O11(H11A,H11B)
4.b Rotating group:
 O22(H22A,H22B), O23(H23A,H23B), O15(H15A,H15B)
4.c Secondary CH2 refined with riding coordinates:
 C1(H1A,H1B), C8(H8A,H8B), C12(H12A,H12B), C3(H3A,H3B), C7(H7C,H7D), C5(H5A,H5B)
;
_olex2_submission_special_instructions 'No special instructions were received'

loop_
_space_group_symop_operation_xyz
'x, y, z'
'x, -y, z+1/2'
'x+1/2, y+1/2, z'
'x+1/2, -y+1/2, z+1/2'

loop_
_atom_site_label
_atom_site_type_symbol
_atom_site_fract_x
_atom_site_fract_y
_atom_site_fract_z
_atom_site_U_iso_or_equiv
_atom_site_adp_type
_atom_site_occupancy
_atom_site_site_symmetry_order
_atom_site_calc_flag
_atom_site_refinement_flags_posn
_atom_site_refinement_flags_adp
_atom_site_refinement_flags_occupancy
_atom_site_disorder_assembly
_atom_site_disorder_group
Sm1 Sm 0.00635(2) 0.44477(2) 0.50299(2) 0.00440(3) Uani 1 1 d . . . . .
Na1 Na 0.22809(13) 0.46241(17) 0.28323(12) 0.0084(3) Uani 1 1 d . . . . .
Na3 Na 0.78783(13) 0.43307(16) 0.72030(13) 0.0083(4) Uani 1 1 d D . . . .
O1 O 0.12578(17) 0.6007(4) 0.49945(15) 0.0076(5) Uani 1 1 d . . . . .
O4 O 0.70174(15) 0.5818(3) 0.61994(15) 0.0144(5) Uani 1 1 d . . . . .
O6 O 0.94049(16) 0.6483(3) 0.41145(16) 0.0089(5) Uani 1 1 d . . . . .
O8 O 0.62697(17) 0.8024(3) 0.58044(16) 0.0104(5) Uani 1 1 d . . . . .
O10 O 0.87484(15) 0.3290(3) 0.66130(15) 0.0096(5) Uani 1 1 d . . . . .
O12 O 0.17691(14) 0.7443(3) 0.68666(14) 0.0077(5) Uani 1 1 d . . . . .
O14 O 0.05468(17) 0.3725(3) 0.40497(17) 0.0094(5) Uani 1 1 d . . . . .
O16 O 0.50091(19) 0.64719(19) 0.49518(17) 0.0083(5) Uani 1 1 d . . . . .
O18 O 0.38249(17) 0.8298(3) 0.41748(16) 0.0100(5) Uani 1 1 d . . . . .
O20 O 0.96309(17) 0.3507(3) 0.60224(17) 0.0094(5) Uani 1 1 d . . . . .
O22 O 0.11586(18) 0.6615(3) 0.23826(18) 0.0134(6) Uani 1 1 d . . . . .
H22A H 0.080617 0.645041 0.260200 0.020 Uiso 1 1 d R U . . .
H22B H 0.087912 0.645540 0.190348 0.020 Uiso 1 1 d R U . . .
O23 O 0.21815(17) -0.0753(3) 0.28944(16) 0.0147(6) Uani 1 1 d . . . . .
H23A H 0.212335 -0.170947 0.269958 0.022 Uiso 1 1 d R U . . .
H23B H 0.236555 -0.082747 0.338568 0.022 Uiso 1 1 d R U . . .
O3 O 0.06485(16) 0.6339(3) 0.60308(16) 0.0092(5) Uani 1 1 d . . . . .
C1 C 0.8287(2) 0.6661(4) 0.4531(2) 0.0082(7) Uani 1 1 d . . . . .
H1A H 0.814405 0.771949 0.467863 0.010 Uiso 1 1 calc R U . . .
H1B H 0.778090 0.602258 0.432456 0.010 Uiso 1 1 calc R U . . .
O13 O 0.82196(15) 0.7402(3) 0.33114(15) 0.0115(5) Uani 1 1 d . . . . .
O7 O 0.89139(18) 0.6430(4) 0.76325(18) 0.0152(6) Uani 1 1 d G . . . .
H7A H 0.916995 0.680267 0.735336 0.023 Uiso 1 1 d DG U . . .
H7B H 0.928507 0.637630 0.808268 0.023 Uiso 1 1 d DG U . . .
O15 O 0.27877(16) 0.6052(3) 0.19897(15) 0.0141(5) Uani 1 1 d . . . . .
H15A H 0.315096 0.674586 0.224669 0.021 Uiso 1 1 d R U . . .
H15B H 0.239727 0.662664 0.167898 0.021 Uiso 1 1 d R U . . .
O2 O 0.14904(15) 0.3723(3) 0.35178(15) 0.0118(5) Uani 1 1 d . . . . .
C4 C 0.6370(2) 0.6516(4) 0.5846(2) 0.0089(7) Uani 1 1 d . . . . .
C6 C 0.8666(2) 0.6864(4) 0.3932(2) 0.0086(7) Uani 1 1 d . . . . .
C8 C 0.8478(3) 0.5248(5) 0.5662(3) 0.0117(7) Uani 1 1 d . . . . .
H8A H 0.793135 0.482385 0.536006 0.014 Uiso 1 1 calc R U . . .
H8B H 0.840827 0.610655 0.599037 0.014 Uiso 1 1 calc R U . . .
O17 O 0.88504(17) 0.5880(3) 0.51732(16) 0.0076(5) Uani 1 1 d . . . . .
C10 C 0.1196(2) 0.4235(4) 0.3976(2) 0.0067(7) Uani 1 1 d . . . . .
C12 C 0.5637(2) 0.5502(4) 0.5444(2) 0.0111(7) Uani 1 1 d . . . . .
H12A H 0.578437 0.465740 0.515293 0.013 Uiso 1 1 calc R U . . .
H12B H 0.544417 0.498171 0.581597 0.013 Uiso 1 1 calc R U . . .
C3 C 0.4249(2) 0.5663(4) 0.4602(3) 0.0116(7) Uani 1 1 d . . . . .
H3A H 0.407358 0.517470 0.499220 0.014 Uiso 1 1 calc R U . . .
H3B H 0.431193 0.480236 0.427135 0.014 Uiso 1 1 calc R U . . .
C7 C 0.1649(3) 0.5569(4) 0.4485(3) 0.0098(8) Uani 1 1 d . . . . .
H7C H 0.221578 0.522550 0.477333 0.012 Uiso 1 1 calc R U . . .
H7D H 0.167281 0.650531 0.417610 0.012 Uiso 1 1 calc R U . . .
C2 C 0.8999(2) 0.3922(4) 0.6145(2) 0.0086(6) Uani 1 1 d . . . . .
C9 C 0.1378(2) 0.6869(4) 0.6233(2) 0.0077(7) Uani 1 1 d . . . . .
C5 C 0.1785(2) 0.6788(4) 0.5664(2) 0.0074(6) Uani 1 1 d . . . . .
H5A H 0.191021 0.787943 0.553912 0.009 Uiso 1 1 calc R U . . .
H5B H 0.230390 0.619129 0.587714 0.009 Uiso 1 1 calc R U . . .
C11 C 0.3618(2) 0.6835(4) 0.4146(2) 0.0091(7) Uani 1 1 d . . . . .
O9 O 0.29339(14) 0.6320(3) 0.37671(14) 0.0135(5) Uani 1 1 d . . . . .
O19 O -0.00157(18) 0.2203(3) 0.19789(17) 0.0161(6) Uani 1 1 d G . . . .
H19A H 0.013159 0.288978 0.170966 0.024 Uiso 1 1 d G U . . .
H19B H -0.040920 0.161256 0.168398 0.024 Uiso 1 1 d G U . . .
O5 O 0.37846(15) 0.5045(3) 0.12332(14) 0.0176(5) Uani 1 1 d G . . . .
H5C H 0.344402 0.530661 0.145019 0.026 Uiso 1 1 d G U . . .
H5D H 0.391412 0.405958 0.136843 0.026 Uiso 1 1 d G U . . .
O21 O 0.08403(17) 0.0292(3) 0.37311(15) 0.0197(5) Uani 1 1 d G . . . .
H21A H 0.057631 0.111407 0.380388 0.030 Uiso 1 1 d G U . . .
H21B H 0.049924 -0.048084 0.353309 0.030 Uiso 1 1 d G U . . .
O11 O 1.00137(17) 0.7496(4) 0.30380(17) 0.0152(6) Uani 1 1 d G . . . .
H11A H 0.977050 0.724142 0.334738 0.023 Uiso 1 1 d G U . . .
H11B H 0.965552 0.728894 0.259341 0.023 Uiso 1 1 d G U . . .
Na2 Na 0.12963(7) 0.14110(13) 0.28283(7) 0.0110(2) Uani 1 1 d . . . . .

loop_
_atom_site_aniso_label
_atom_site_aniso_U_11
_atom_site_aniso_U_22
_atom_site_aniso_U_33
_atom_site_aniso_U_23
_atom_site_aniso_U_13
_atom_site_aniso_U_12
Sm1 0.00403(5) 0.00473(5) 0.00417(5) -0.00016(8) 0.00117(3) -0.00022(7)
Na1 0.0087(8) 0.0090(6) 0.0077(8) -0.0012(5) 0.0030(6) -0.0021(5)
Na3 0.0075(8) 0.0099(6) 0.0078(8) 0.0003(5) 0.0033(6) 0.0005(5)
O1 0.0070(12) 0.0114(11) 0.0054(11) -0.0034(9) 0.0037(9) -0.0012(9)
O4 0.0082(11) 0.0179(12) 0.0154(12) 0.0065(9) 0.0022(9) 0.0056(8)
O6 0.0084(11) 0.0086(10) 0.0112(12) 0.0035(8) 0.0052(9) 0.0007(8)
O8 0.0084(11) 0.0090(11) 0.0120(12) -0.0012(9) 0.0015(9) -0.0006(8)
O10 0.0121(11) 0.0096(11) 0.0104(10) 0.0035(8) 0.0081(9) 0.0007(8)
O12 0.0084(10) 0.0075(9) 0.0051(10) -0.0019(7) -0.0002(8) -0.0015(8)
O14 0.0100(13) 0.0100(11) 0.0100(13) -0.0032(9) 0.0058(10) -0.0034(9)
O16 0.0067(10) 0.0057(7) 0.0104(14) 0.0008(8) 0.0007(10) 0.0010(9)
O18 0.0079(11) 0.0066(10) 0.0109(12) -0.0009(8) -0.0022(9) -0.0010(8)
O20 0.0075(12) 0.0125(11) 0.0101(13) 0.0025(9) 0.0053(10) 0.0026(9)
O22 0.0113(13) 0.0182(13) 0.0094(13) 0.0003(10) 0.0022(10) 0.0001(10)
O23 0.0179(13) 0.0130(12) 0.0148(13) 0.0020(9) 0.0078(10) 0.0009(9)
O3 0.0055(11) 0.0131(11) 0.0094(12) -0.0039(9) 0.0030(9) -0.0035(8)
C1 0.0076(14) 0.0100(13) 0.0072(14) 0.0032(11) 0.0028(11) 0.0030(10)
O13 0.0151(12) 0.0104(10) 0.0071(11) 0.0009(8) 0.0016(9) 0.0018(8)
O7 0.0184(14) 0.0167(12) 0.0091(13) -0.0006(10) 0.0034(11) -0.0037(11)
O15 0.0183(13) 0.0113(11) 0.0160(13) -0.0006(10) 0.0104(11) -0.0010(10)
O2 0.0175(12) 0.0091(11) 0.0127(11) -0.0048(9) 0.0101(9) -0.0042(9)
C4 0.0070(15) 0.0132(15) 0.0080(15) 0.0048(11) 0.0044(12) 0.0029(11)
C6 0.0084(15) 0.0039(13) 0.0085(15) -0.0002(11) -0.0028(11) -0.0007(11)
C8 0.0115(17) 0.0150(15) 0.0142(17) 0.0024(14) 0.0111(14) 0.0007(13)
O17 0.0052(11) 0.0105(10) 0.0070(11) 0.0038(9) 0.0022(9) 0.0028(8)
C10 0.0083(15) 0.0084(15) 0.0057(14) 0.0007(10) 0.0053(11) 0.0012(10)
C12 0.0086(18) 0.0074(13) 0.0145(15) 0.0044(10) 0.0007(14) 0.0021(10)
C3 0.0081(18) 0.0079(13) 0.0179(16) -0.0020(11) 0.0035(15) -0.0050(11)
C7 0.0086(16) 0.0108(15) 0.0111(17) -0.0036(11) 0.0048(12) -0.0037(11)
C2 0.0090(15) 0.0072(14) 0.0075(14) 0.0012(12) 0.0006(11) 0.0001(12)
C9 0.0104(15) 0.0034(12) 0.0095(15) 0.0014(11) 0.0038(12) 0.0021(10)
C5 0.0062(14) 0.0072(13) 0.0069(14) -0.0034(10) -0.0002(11) -0.0018(10)
C11 0.0063(15) 0.0149(15) 0.0066(14) -0.0034(11) 0.0031(11) -0.0009(11)
O9 0.0067(11) 0.0167(12) 0.0144(11) -0.0062(9) 0.0007(9) -0.0053(8)
O19 0.0132(13) 0.0203(13) 0.0158(13) 0.0029(10) 0.0062(10) -0.0039(10)
O5 0.0199(12) 0.0119(10) 0.0244(13) -0.0021(9) 0.0120(10) -0.0015(9)
O21 0.0263(13) 0.0142(11) 0.0253(13) -0.0019(9) 0.0174(11) -0.0015(9)
O11 0.0122(12) 0.0232(13) 0.0118(12) 0.0011(10) 0.0061(10) -0.0037(10)
Na2 0.0149(6) 0.0084(5) 0.0106(5) 0.0002(4) 0.0057(4) 0.0005(4)

loop_
_atom_type_symbol
_atom_type_description
_atom_type_scat_dispersion_real
_atom_type_scat_dispersion_imag
_atom_type_scat_source
C C 0.0033 0.0016 'International Tables Vol C Tables 4.2.6.8 and 6.1.1.4'
H H 0.0000 0.0000 'International Tables Vol C Tables 4.2.6.8 and 6.1.1.4'
Na Na 0.0362 0.0249 'International Tables Vol C Tables 4.2.6.8 and 6.1.1.4'
O O 0.0106 0.0060 'International Tables Vol C Tables 4.2.6.8 and 6.1.1.4'
Sm Sm -0.1638 3.4418 'International Tables Vol C Tables 4.2.6.8 and 6.1.1.4'

loop_
_geom_angle_atom_site_label_1
_geom_angle_atom_site_label_2
_geom_angle_atom_site_label_3
_geom_angle
_geom_angle_site_symmetry_1
_geom_angle_site_symmetry_3
_geom_angle_publ_flag
O1 Sm1 O16 122.39(10) . 3_445 ?
O1 Sm1 O17 120.14(6) . 1_455 ?
O6 Sm1 O1 78.38(9) 1_455 . ?
O6 Sm1 O8 151.11(9) 1_455 3_445 ?
O6 Sm1 O16 131.65(10) 1_455 3_445 ?
O6 Sm1 O17 62.82(9) 1_455 1_455 ?
O8 Sm1 O1 73.35(10) 3_445 . ?
O8 Sm1 O16 63.21(9) 3_445 3_445 ?
O8 Sm1 O17 138.76(10) 3_445 1_455 ?
O14 Sm1 O1 64.57(9) . . ?
O14 Sm1 O6 80.14(10) . 1_455 ?
O14 Sm1 O8 82.49(10) . 3_445 ?
O14 Sm1 O16 73.60(11) . 3_445 ?
O14 Sm1 O18 82.02(10) . 3_445 ?
O14 Sm1 O20 146.21(7) . 1_455 ?
O14 Sm1 O3 127.90(9) . . ?
O14 Sm1 O17 138.69(10) . 1_455 ?
O16 Sm1 O17 117.46(10) 3_445 1_455 ?
O18 Sm1 O1 139.31(9) 3_445 . ?
O18 Sm1 O6 73.37(9) 3_445 1_455 ?
O18 Sm1 O8 126.64(7) 3_445 3_445 ?
O18 Sm1 O16 63.44(9) 3_445 3_445 ?
O18 Sm1 O20 86.19(10) 3_445 1_455 ?
O18 Sm1 O3 145.60(9) 3_445 . ?
O18 Sm1 O17 70.85(10) 3_445 1_455 ?
O20 Sm1 O1 134.46(10) 1_455 . ?
O20 Sm1 O6 126.28(9) 1_455 1_455 ?
O20 Sm1 O8 79.46(10) 1_455 3_445 ?
O20 Sm1 O16 72.79(10) 1_455 3_445 ?
O20 Sm1 O17 63.60(9) 1_455 1_455 ?
O3 Sm1 O1 63.50(9) . . ?
O3 Sm1 O6 93.55(6) . 1_455 ?
O3 Sm1 O8 79.22(9) . 3_445 ?
O3 Sm1 O16 134.54(10) . 3_445 ?
O3 Sm1 O20 76.13(9) . 1_455 ?
O3 Sm1 O17 74.86(9) . 1_455 ?
O12 Na1 Na3 38.20(7) 2_564 4_454 ?
O12 Na1 O22 100.74(12) 2_564 . ?
O12 Na1 Na2 49.56(7) 2_564 . ?
O22 Na1 Na3 138.78(9) . 4_454 ?
O22 Na1 Na2 101.67(10) . . ?
O13 Na1 Na3 39.09(8) 3_445 4_454 ?
O13 Na1 O12 75.81(9) 3_445 2_564 ?
O13 Na1 O22 170.81(13) 3_445 . ?
O13 Na1 Na2 69.53(7) 3_445 . ?
O15 Na1 Na3 90.68(8) . 4_454 ?
O15 Na1 O12 88.59(12) . 2_564 ?
O15 Na1 O22 82.94(11) . . ?
O15 Na1 O13 105.32(12) . 3_445 ?
O15 Na1 Na2 138.14(11) . . ?
O2 Na1 Na3 100.47(8) . 4_454 ?
O2 Na1 O12 93.39(10) . 2_564 ?
O2 Na1 O22 81.45(12) . . ?
O2 Na1 O13 90.20(11) . 3_445 ?
O2 Na1 O15 164.36(13) . . ?
O2 Na1 Na2 45.75(7) . . ?
O9 Na1 Na3 133.06(8) . 4_454 ?
O9 Na1 O12 171.17(13) . 2_564 ?
O9 Na1 O22 87.84(11) . . ?
O9 Na1 O13 96.01(12) . 3_445 ?
O9 Na1 O15 90.41(11) . . ?
O9 Na1 O2 89.93(12) . . ?
O9 Na1 Na2 131.02(11) . . ?
Na2 Na1 Na3 58.44(5) . 4_454 ?
O4 Na3 Na1 123.71(8) . 4 ?
O4 Na3 O10 98.50(13) . . ?
O4 Na3 O12 84.85(12) . 3_545 ?
O4 Na3 O23 82.85(12) . 4 ?
O4 Na3 O13 155.40(13) . 2_565 ?
O4 Na3 O7 94.20(11) . . ?
O4 Na3 Na2 90.79(10) . 4 ?
O10 Na3 Na1 97.38(7) . 4 ?
O10 Na3 O12 103.42(10) . 3_545 ?
O10 Na3 O23 169.61(13) . 4 ?
O10 Na3 O13 101.05(11) . 2_565 ?
O10 Na3 O7 83.84(12) . . ?
O10 Na3 Na2 146.75(8) . 4 ?
O12 Na3 Na1 38.91(8) 3_545 4 ?
O12 Na3 O23 86.95(11) 3_545 4 ?
O12 Na3 O13 76.23(9) 3_545 2_565 ?
O12 Na3 O7 172.74(14) 3_545 . ?
O12 Na3 Na2 45.46(7) 3_545 4 ?
O23 Na3 Na1 90.32(8) 4 4 ?
O23 Na3 O13 80.62(12) 4 2_565 ?
O23 Na3 O7 85.79(11) 4 . ?
O23 Na3 Na2 43.08(7) 4 4 ?
O13 Na3 Na1 38.82(8) 2_565 4 ?
O13 Na3 Na2 64.73(8) 2_565 4 ?
O7 Na3 Na1 141.11(10) . 4 ?
O7 Na3 O13 102.58(13) . 2_565 ?
O7 Na3 Na2 127.46(11) . 4 ?
Na2 Na3 Na1 52.07(3) 4 4 ?
C7 O1 Sm1 120.1(2) . . ?
C7 O1 C5 114.0(3) . . ?
C5 O1 Sm1 119.6(2) . . ?
C4 O4 Na3 153.7(3) . . ?
C6 O6 Sm1 123.7(2) . 1_655 ?
C4 O8 Sm1 126.8(3) . 3 ?
C2 O10 Na3 129.8(2) . . ?
Na1 O12 Na2 81.31(9) 2_565 2_565 ?
Na3 O12 Na1 102.89(13) 3_455 2_565 ?
Na3 O12 Na2 90.32(10) 3_455 2_565 ?
C9 O12 Na1 112.1(2) . 2_565 ?
C9 O12 Na3 128.2(2) . 3_455 ?
C9 O12 Na2 130.7(2) . 2_565 ?
C10 O14 Sm1 126.0(2) . . ?
C12 O16 Sm1 122.0(2) . 3 ?
C12 O16 C3 114.1(2) . . ?
C3 O16 Sm1 120.7(2) . 3 ?
C11 O18 Sm1 126.2(2) . 3 ?
C2 O20 Sm1 127.1(2) . 1_655 ?
Na1 O22 H22A 109.9 . . ?
Na1 O22 H22B 109.4 . . ?
H22A O22 H22B 104.2 . . ?
Na3 O23 H23A 103.1 4_454 . ?
Na3 O23 H23B 123.7 4_454 . ?
H23A O23 H23B 109.2 . . ?
Na2 O23 Na3 92.70(10) . 4_454 ?
Na2 O23 H23A 135.1 . . ?
Na2 O23 H23B 95.3 . . ?
C9 O3 Sm1 124.2(2) . . ?
H1A C1 H1B 108.2 . . ?
C6 C1 H1A 109.7 . . ?
C6 C1 H1B 109.7 . . ?
O17 C1 H1A 109.7 . . ?
O17 C1 H1B 109.7 . . ?
O17 C1 C6 109.7(3) . . ?
Na1 O13 Na3 102.09(13) 3 2_564 ?
C6 O13 Na1 137.9(2) . 3 ?
C6 O13 Na3 118.5(2) . 2_564 ?
Na3 O7 H7A 122.8 . . ?
Na3 O7 H7B 119.5 . . ?
H7A O7 H7B 104.5 . . ?
Na1 O15 H15A 109.2 . . ?
Na1 O15 H15B 109.6 . . ?
H15A O15 H15B 104.4 . . ?
C10 O2 Na1 139.5(2) . . ?
C10 O2 Na2 132.9(2) . . ?
Na2 O2 Na1 87.07(10) . . ?
O4 C4 O8 125.5(4) . . ?
O4 C4 C12 117.3(3) . . ?
O8 C4 C12 117.1(3) . . ?
O6 C6 C1 117.0(3) . . ?
O13 C6 O6 125.9(4) . . ?
O13 C6 C1 117.1(3) . . ?
H8A C8 H8B 108.1 . . ?
O17 C8 H8A 109.6 . . ?
O17 C8 H8B 109.6 . . ?
O17 C8 C2 110.4(4) . . ?
C2 C8 H8A 109.6 . . ?
C2 C8 H8B 109.6 . . ?
C1 O17 Sm1 118.3(2) . 1_655 ?
C8 O17 Sm1 119.8(2) . 1_655 ?
C8 O17 C1 113.1(3) . . ?
O14 C10 C7 117.8(3) . . ?
O2 C10 O14 125.5(3) . . ?
O2 C10 C7 116.7(3) . . ?
O16 C12 C4 109.4(3) . . ?
O16 C12 H12A 109.8 . . ?
O16 C12 H12B 109.8 . . ?
C4 C12 H12A 109.8 . . ?
C4 C12 H12B 109.8 . . ?
H12A C12 H12B 108.3 . . ?
O16 C3 H3A 109.8 . . ?
O16 C3 H3B 109.8 . . ?
O16 C3 C11 109.2(3) . . ?
H3A C3 H3B 108.3 . . ?
C11 C3 H3A 109.8 . . ?
C11 C3 H3B 109.8 . . ?
O1 C7 C10 110.8(3) . . ?
O1 C7 H7C 109.5 . . ?
O1 C7 H7D 109.5 . . ?
C10 C7 H7C 109.5 . . ?
C10 C7 H7D 109.5 . . ?
H7C C7 H7D 108.1 . . ?
O10 C2 O20 125.3(3) . . ?
O10 C2 C8 116.8(3) . . ?
O20 C2 C8 117.8(4) . . ?
O12 C9 O3 124.5(4) . . ?
O12 C9 C5 118.4(3) . . ?
O3 C9 C5 117.2(3) . . ?
O1 C5 C9 109.8(3) . . ?
O1 C5 H5A 109.7 . . ?
O1 C5 H5B 109.7 . . ?
C9 C5 H5A 109.7 . . ?
C9 C5 H5B 109.7 . . ?
H5A C5 H5B 108.2 . . ?
O18 C11 C3 117.8(3) . . ?
O9 C11 O18 124.3(3) . . ?
O9 C11 C3 117.9(3) . . ?
C11 O9 Na1 142.7(2) . . ?
H19A O19 H19B 109.5 . . ?
Na2 O19 H19A 99.3 . . ?
Na2 O19 H19B 128.9 . . ?
H5C O5 H5D 104.5 . . ?
H21A O21 H21B 109.5 . . ?
Na2 O21 H21A 98.3 . . ?
Na2 O21 H21B 110.2 . . ?
H11A O11 H11B 104.4 . . ?
Na1 Na2 Na3 69.49(5) . 4_454 ?
Na1 Na2 H23B 107.2 . . ?
Na1 Na2 H19A 82.5 . . ?
Na1 Na2 H21A 118.7 . . ?
Na3 Na2 H23B 57.1 4_454 . ?
Na3 Na2 H19A 106.8 4_454 . ?
Na3 Na2 H21A 152.4 4_454 . ?
O12 Na2 Na1 49.13(8) 2_564 . ?
O12 Na2 Na3 44.22(7) 2_564 4_454 ?
O12 Na2 H23B 101.3 2_564 . ?
O12 Na2 H19A 66.0 2_564 . ?
O12 Na2 H21A 161.3 2_564 . ?
O23 Na2 Na1 107.45(9) . . ?
O23 Na2 Na3 44.22(7) . 4_454 ?
O23 Na2 O12 86.85(9) . 2_564 ?
O23 Na2 H23B 19.6 . . ?
O23 Na2 O19 135.01(12) . . ?
O23 Na2 H19A 134.4 . . ?
O23 Na2 H21A 111.7 . . ?
H23B Na2 H19A 153.6 . . ?
H23B Na2 H21A 96.1 . . ?
O2 Na2 Na1 47.18(8) . . ?
O2 Na2 Na3 112.17(8) . 4_454 ?
O2 Na2 O12 94.35(9) . 2_564 ?
O2 Na2 O23 131.20(11) . . ?
O2 Na2 H23B 116.2 . . ?
O2 Na2 O19 93.42(11) . . ?
O2 Na2 H19A 88.6 . . ?
O2 Na2 O21 86.42(9) . . ?
O2 Na2 H21A 71.6 . . ?
O19 Na2 Na1 99.05(8) . . ?
O19 Na2 Na3 121.25(9) . 4_454 ?
O19 Na2 O12 83.79(10) . 2_564 ?
O19 Na2 H23B 149.2 . . ?
O19 Na2 H19A 18.8 . . ?
O19 Na2 H21A 84.8 . . ?
H19A Na2 H21A 100.5 . . ?
O21 Na2 Na1 131.66(8) . . ?
O21 Na2 Na3 135.56(8) . 4_454 ?
O21 Na2 O12 179.21(10) . 2_564 ?
O21 Na2 O23 92.76(10) . . ?
O21 Na2 H23B 78.5 . . ?
O21 Na2 O19 96.01(10) . . ?
O21 Na2 H19A 113.9 . . ?
O21 Na2 H21A 19.2 . . ?

loop_
_geom_bond_atom_site_label_1
_geom_bond_atom_site_label_2
_geom_bond_distance
_geom_bond_site_symmetry_2
_geom_bond_publ_flag
Sm1 O1 2.496(3) . ?
Sm1 O6 2.414(3) 1_455 ?
Sm1 O8 2.415(3) 3_445 ?
Sm1 O14 2.392(3) . ?
Sm1 O16 2.4982(16) 3_445 ?
Sm1 O18 2.398(3) 3_445 ?
Sm1 O20 2.412(3) 1_455 ?
Sm1 O3 2.404(3) . ?
Sm1 O17 2.548(3) 1_455 ?
Na1 Na3 3.7998(16) 4_454 ?
Na1 O12 2.448(3) 2_564 ?
Na1 O22 2.488(4) . ?
Na1 O13 2.436(3) 3_445 ?
Na1 O15 2.416(3) . ?
Na1 O2 2.350(3) . ?
Na1 O9 2.241(3) . ?
Na1 Na2 3.200(2) . ?
Na3 O4 2.324(3) . ?
Na3 O10 2.369(3) . ?
Na3 O12 2.411(3) 3_545 ?
Na3 O23 2.414(3) 4 ?
Na3 O13 2.450(3) 2_565 ?
Na3 O7 2.450(4) . ?
Na3 Na2 3.457(3) 4 ?
O1 C7 1.427(5) . ?
O1 C5 1.433(5) . ?
O4 C4 1.239(5) . ?
O6 C6 1.259(5) . ?
O8 C4 1.275(4) . ?
O10 C2 1.247(5) . ?
O12 C9 1.249(5) . ?
O12 Na2 2.464(3) 2_565 ?
O14 C10 1.273(5) . ?
O16 C12 1.417(4) . ?
O16 C3 1.431(4) . ?
O18 C11 1.274(4) . ?
O20 C2 1.264(5) . ?
O22 H22A 0.8752 . ?
O22 H22B 0.8755 . ?
O23 H23A 0.8736 . ?
O23 H23B 0.8742 . ?
O23 Na2 2.364(3) . ?
O3 C9 1.278(5) . ?
C1 H1A 0.9900 . ?
C1 H1B 0.9900 . ?
C1 C6 1.524(5) . ?
C1 O17 1.424(5) . ?
O13 C6 1.243(5) . ?
O7 H7A 0.8698 . ?
O7 H7B 0.8702 . ?
O15 H15A 0.8714 . ?
O15 H15B 0.8712 . ?
O2 C10 1.242(4) . ?
O2 Na2 2.295(2) . ?
C4 C12 1.502(5) . ?
C8 H8A 0.9900 . ?
C8 H8B 0.9900 . ?
C8 O17 1.421(5) . ?
C8 C2 1.520(6) . ?
C10 C7 1.504(6) . ?
C12 H12A 0.9900 . ?
C12 H12B 0.9900 . ?
C3 H3A 0.9900 . ?
C3 H3B 0.9900 . ?
C3 C11 1.500(5) . ?
C7 H7C 0.9900 . ?
C7 H7D 0.9900 . ?
C9 C5 1.501(5) . ?
C5 H5A 0.9900 . ?
C5 H5B 0.9900 . ?
C11 O9 1.236(5) . ?
O19 H19A 0.8702 . ?
O19 H19B 0.8704 . ?
O19 Na2 2.382(3) . ?
O5 H5C 0.8701 . ?
O5 H5D 0.8705 . ?
O21 H21A 0.8694 . ?
O21 H21B 0.8705 . ?
O21 Na2 2.341(3) . ?
O11 H11A 0.8708 . ?
O11 H11B 0.8700 . ?
Na2 H23B 2.5953 . ?
Na2 H19A 2.6654 . ?
Na2 H21A 2.6122 . ?

loop_
_geom_torsion_atom_site_label_1
_geom_torsion_atom_site_label_2
_geom_torsion_atom_site_label_3
_geom_torsion_atom_site_label_4
_geom_torsion
_geom_torsion_site_symmetry_1
_geom_torsion_site_symmetry_2
_geom_torsion_site_symmetry_3
_geom_torsion_site_symmetry_4
_geom_torsion_publ_flag
Sm1 O1 C7 C10 5.2(5) . . . . ?
Sm1 O1 C5 C9 -15.2(4) . . . . ?
Sm1 O6 C6 C1 29.5(4) 1_655 . . . ?
Sm1 O6 C6 O13 -151.1(3) 1_655 . . . ?
Sm1 O8 C4 O4 173.6(3) 3 . . . ?
Sm1 O8 C4 C12 -7.7(5) 3 . . . ?
Sm1 O14 C10 O2 171.4(3) . . . . ?
Sm1 O14 C10 C7 -8.5(5) . . . . ?
Sm1 O16 C12 C4 -13.6(4) 3 . . . ?
Sm1 O16 C3 C11 15.4(4) 3 . . . ?
Sm1 O18 C11 C3 -9.9(5) 3 . . . ?
Sm1 O18 C11 O9 170.2(3) 3 . . . ?
Sm1 O20 C2 O10 171.9(3) 1_655 . . . ?
Sm1 O20 C2 C8 -5.1(5) 1_655 . . . ?
Sm1 O3 C9 O12 -157.4(3) . . . . ?
Sm1 O3 C9 C5 22.5(4) . . . . ?
Na1 O12 C9 O3 76.5(4) 2_565 . . . ?
Na1 O12 C9 C5 -103.4(3) 2_565 . . . ?
Na1 O13 C6 O6 -130.6(3) 3 . . . ?
Na1 O13 C6 C1 48.8(5) 3 . . . ?
Na1 O2 C10 O14 150.9(3) . . . . ?
Na1 O2 C10 C7 -29.2(6) . . . . ?
Na3 O4 C4 O8 105.4(6) . . . . ?
Na3 O4 C4 C12 -73.3(7) . . . . ?
Na3 O10 C2 O20 158.0(3) . . . . ?
Na3 O10 C2 C8 -24.9(5) . . . . ?
Na3 O12 C9 O3 -154.7(3) 3_455 . . . ?
Na3 O12 C9 C5 25.4(5) 3_455 . . . ?
Na3 O13 C6 O6 66.2(4) 2_564 . . . ?
Na3 O13 C6 C1 -114.4(3) 2_564 . . . ?
O4 C4 C12 O16 -168.1(3) . . . . ?
O8 C4 C12 O16 13.1(5) . . . . ?
O12 C9 C5 O1 176.5(3) . . . . ?
O14 C10 C7 O1 1.6(5) . . . . ?
O16 C3 C11 O18 -4.2(5) . . . . ?
O16 C3 C11 O9 175.7(3) . . . . ?
O18 C11 O9 Na1 120.2(4) . . . . ?
O3 C9 C5 O1 -3.5(5) . . . . ?
O2 C10 C7 O1 -178.3(3) . . . . ?
C6 C1 O17 Sm1 -15.9(4) . . . 1_655 ?
C6 C1 O17 C8 -163.4(3) . . . . ?
O17 C1 C6 O6 -6.8(4) . . . . ?
O17 C1 C6 O13 173.8(3) . . . . ?
O17 C8 C2 O10 178.4(4) . . . . ?
O17 C8 C2 O20 -4.3(6) . . . . ?
C12 O16 C3 C11 175.5(3) . . . . ?
C3 O16 C12 C4 -173.3(3) . . . . ?
C3 C11 O9 Na1 -59.7(6) . . . . ?
C7 O1 C5 C9 -167.4(3) . . . . ?
C2 C8 O17 Sm1 11.0(5) . . . 1_655 ?
C2 C8 O17 C1 157.9(3) . . . . ?
C5 O1 C7 C10 157.3(3) . . . . ?
Na2 O12 C9 O3 -21.2(5) 2_565 . . . ?
Na2 O12 C9 C5 158.8(2) 2_565 . . . ?
Na2 O2 C10 O14 -17.7(6) . . . . ?
Na2 O2 C10 C7 162.2(3) . . . . ?

loop_
_twin_individual_id
_twin_individual_mass_fraction_refined
1 0.969(7)
2 0.031(7)
